data_7111053
loop_
_publ_author_name
'Liu, C. W.'
'Hung, Chiu-Mine'
'Chen, Hsiu-Chih'
'Wang, Ju-Chung'
'Keng, Tai-Chiun'
'Guo, Kermin'

_publ_section_title
;
 A novel nonacoordinate bridging selenido ligand in a tricapped
 trigonal-prismatic geometry. X-Ray structure of
 Cu11(\m9-Se)(\m3-Br)3[Se2P(OPri)2]6
;
_journal_issue 19
_journal_name_full 'Chemical Communications'
_journal_page_first 1897
_journal_paper_doi 10.1039/b005366j
_journal_year 2000
_chemical_formula_sum 'C36 H84 Br Cu8 F6 O12 P7 Se12'
_chemical_formula_weight 2575.57
_chemical_name_systematic
; 
 ? 
;
_space_group_IT_number 15
_symmetry_cell_setting monoclinic
_symmetry_space_group_name_Hall '-C 2yc'
_symmetry_space_group_name_H-M 'C 1 2/c 1'
_atom_sites_solution_hydrogens geom
_atom_sites_solution_primary direct
_atom_sites_solution_secondary difmap
_audit_creation_method SHELXL-97
_cell_angle_alpha 90.00
_cell_angle_beta 91.34(3)
_cell_angle_gamma 90.00
_cell_formula_units_Z 4
_cell_length_a 24.345(5)
_cell_length_b 13.151(3)
_cell_length_c 24.991(5)
_cell_measurement_temperature 293(2)
_cell_volume 7999(3)
_computing_cell_refinement 'Siemens XCANS'
_computing_data_collection 'Siemens XCANS'
_computing_data_reduction 'Siemens SHELXTL'
_computing_structure_refinement 'SHELXL-97 (Sheldrick, 1997)'
_computing_structure_solution 'SHELXS-97 (Sheldrick, 1990)'
_diffrn_ambient_temperature 293(2)
_diffrn_measured_fraction_theta_full 0.945
_diffrn_measured_fraction_theta_max 0.945
_diffrn_measurement_device_type 'Siemens P4'
_diffrn_measurement_method '\w scans'
_diffrn_radiation_monochromator graphite
_diffrn_radiation_source 'fine-focus sealed tube'
_diffrn_radiation_type MoK\a
_diffrn_radiation_wavelength 0.71073
_diffrn_reflns_av_R_equivalents 0.0356
_diffrn_reflns_av_sigmaI/netI 0.0391
_diffrn_reflns_limit_h_max 28
_diffrn_reflns_limit_h_min -28
_diffrn_reflns_limit_k_max 15
_diffrn_reflns_limit_k_min -8
_diffrn_reflns_limit_l_max 6
_diffrn_reflns_limit_l_min -29
_diffrn_reflns_number 11231
_diffrn_reflns_theta_full 25.04
_diffrn_reflns_theta_max 25.04
_diffrn_reflns_theta_min 1.93
_exptl_absorpt_coefficient_mu 8.241
_exptl_absorpt_correction_T_max 0.9182
_exptl_absorpt_correction_T_min 0.3525
_exptl_absorpt_correction_type 'semi-empirical from psi-scan '
_exptl_crystal_colour colorless
_exptl_crystal_density_diffrn 2.139
_exptl_crystal_density_method 'not measured'
_exptl_crystal_F_000 4920
_exptl_crystal_size_max 0.5
_exptl_crystal_size_mid 0.4
_exptl_crystal_size_min 0.2
_refine_diff_density_max 0.580
_refine_diff_density_min -0.846
_refine_diff_density_rms 0.124
_refine_ls_extinction_method none
_refine_ls_goodness_of_fit_ref 1.126
_refine_ls_hydrogen_treatment mixed
_refine_ls_matrix_type full
_refine_ls_number_parameters 382
_refine_ls_number_reflns 6703
_refine_ls_number_restraints 0
_refine_ls_restrained_S_all 1.126
_refine_ls_R_factor_all 0.0647
_refine_ls_R_factor_gt 0.0502
_refine_ls_shift/su_max 0.005
_refine_ls_shift/su_mean 0.000
_refine_ls_structure_factor_coef Fsqd
_refine_ls_weighting_details 'calc w=1/[\s^2^(Fo^2^)+(0.0393P)^2^+77.8766P] where P=(Fo^2^+2Fc^2^)/3'
_refine_ls_weighting_scheme calc
_refine_ls_wR_factor_gt 0.1096
_refine_ls_wR_factor_ref 0.1189
_reflns_number_gt 5589
_reflns_number_total 6703
_reflns_threshold_expression >2sigma(I)
_cod_data_source_file b005366jsup1.cif
_cod_data_source_block Cu8(Br)[Se2P(OC3H7)2]6(PF6)
_cod_depositor_comments
;
The following automatic conversions were performed:

'_symmetry_cell_setting' value 'Monoclinic' changed to 'monoclinic'
according to /home/saulius/struct/CIF-dictionaries/cif_core.dic
dictionary named 'cif_core.dic' version 2.4.2 from 2011-04-26.

Automatic conversion script
Id: cif_fix_values 1891 2012-01-12 08:04:46Z andrius 
;
_cod_original_sg_symbol_H-M C2/c
_cod_database_code 7111053

loop_
_symmetry_equiv_pos_as_xyz
'x, y, z'
'-x, y, -z+1/2'
'x+1/2, y+1/2, z'
'-x+1/2, y+1/2, -z+1/2'
'-x, -y, -z'
'x, -y, z-1/2'
'-x+1/2, -y+1/2, -z'
'x+1/2, -y+1/2, z-1/2'

loop_
_atom_site_label
_atom_site_type_symbol
_atom_site_fract_x
_atom_site_fract_y
_atom_site_fract_z
_atom_site_U_iso_or_equiv
_atom_site_adp_type
_atom_site_occupancy
_atom_site_symmetry_multiplicity
_atom_site_calc_flag
_atom_site_refinement_flags
_atom_site_disorder_assembly
_atom_site_disorder_group
Br Br 0.2500 0.2500 0.0000 0.0428(2) Uani 1 2 d S . .
Se1 Se 0.30476(3) 0.02269(6) -0.07975(3) 0.0500(2) Uani 1 1 d . . .
Se2 Se 0.34853(3) 0.35924(7) 0.10868(3) 0.0501(2) Uani 1 1 d . . .
Se3 Se 0.40249(3) 0.23104(6) -0.02974(3) 0.0472(2) Uani 1 1 d . . .
Se4 Se 0.33109(3) 0.04866(6) 0.08292(3) 0.0506(2) Uani 1 1 d . A .
Se5 Se 0.17520(3) -0.00727(6) 0.02193(3) 0.0479(2) Uani 1 1 d . . .
Se6 Se 0.21277(4) 0.19309(7) 0.14550(3) 0.0521(2) Uani 1 1 d . A .
Cu4 Cu 0.34950(4) 0.21580(8) 0.04961(4) 0.0554(3) Uani 1 1 d . . .
Cu3 Cu 0.26815(4) 0.04249(9) 0.00776(4) 0.0561(3) Uani 1 1 d . . .
Cu2 Cu 0.17020(4) 0.15912(8) 0.06018(4) 0.0554(3) Uani 1 1 d . . .
Cu1 Cu 0.25205(4) 0.33468(9) 0.10088(4) 0.0582(3) Uani 1 1 d . . .
P1 P 0.38582(9) 0.09251(17) -0.07464(9) 0.0501(5) Uani 1 1 d . . .
P2 P 0.36369(9) 0.48958(16) 0.05708(8) 0.0501(5) Uani 1 1 d . . .
P3 P 0.27895(10) 0.0829(2) 0.15059(9) 0.0626(6) Uani 1 1 d . . .
O1 O 0.4000(3) 0.1066(5) -0.1353(2) 0.074(2) Uani 1 1 d . . .
O2 O 0.4261(2) 0.4958(5) 0.0450(2) 0.0679(17) Uani 1 1 d . . .
O3 O 0.3154(4) 0.1389(9) 0.1977(3) 0.060(4) Uani 0.71(3) 1 d P A 1
O3A C 0.3141(12) 0.055(3) 0.2002(10) 0.045(9) Uani 0.29(3) 1 d P A 2
O4 O 0.4280(3) 0.0157(5) -0.0479(3) 0.082(2) Uani 1 1 d . . .
O5 O 0.2562(3) -0.0234(6) 0.1661(4) 0.109(3) Uani 1 1 d . A .
O6 O 0.3499(5) 0.5828(6) 0.0922(3) 0.138(4) Uani 1 1 d . . .
C1 C 0.4693(4) 0.4890(7) 0.0878(4) 0.065(2) Uani 1 1 d . . .
H1A H 0.4527 0.4867 0.1223 0.080 Uiso 1 1 d R . .
C2 C 0.4355(5) 0.1858(9) -0.1601(4) 0.089(4) Uani 1 1 d . . .
H2A H 0.4312 0.2488 -0.1412 0.080 Uiso 1 1 d R . .
C3 C 0.5045(5) 0.5810(9) 0.0838(5) 0.092(4) Uani 1 1 d . . .
H3A H 0.4827 0.6402 0.0906 0.080 Uiso 1 1 d R . .
H3B H 0.5345 0.5778 0.1093 0.080 Uiso 1 1 d R . .
H3C H 0.5187 0.5847 0.0483 0.080 Uiso 1 1 d R . .
C4 C 0.5006(5) 0.3940(9) 0.0788(5) 0.098(4) Uani 1 1 d . . .
H4A H 0.4765 0.3368 0.0824 0.080 Uiso 1 1 d R . .
H4B H 0.5147 0.3954 0.0432 0.080 Uiso 1 1 d R . .
H4C H 0.5305 0.3884 0.1043 0.080 Uiso 1 1 d R . .
C5 C 0.4323(6) -0.0913(10) -0.0624(7) 0.110(5) Uani 1 1 d . . .
H5A H 0.4025 -0.1102 -0.0862 0.080 Uiso 1 1 d R . .
C6 C 0.4922(5) 0.1552(14) -0.1567(6) 0.140(6) Uani 1 1 d . . .
H6A H 0.5149 0.2063 -0.1723 0.080 Uiso 1 1 d R . .
H6B H 0.5030 0.1456 -0.1198 0.080 Uiso 1 1 d R . .
H6C H 0.4964 0.0923 -0.1757 0.080 Uiso 1 1 d R . .
C7 C 0.4149(6) 0.1996(13) -0.2162(5) 0.136(6) Uani 1 1 d . . .
H7A H 0.4361 0.2504 -0.2340 0.080 Uiso 1 1 d R . .
H7B H 0.4181 0.1359 -0.2346 0.080 Uiso 1 1 d R . .
H7C H 0.3770 0.2200 -0.2162 0.080 Uiso 1 1 d R . .
C8 C 0.2121(7) -0.0416(12) 0.2045(7) 0.128(6) Uani 1 1 d . . .
H8A H 0.2002 0.0203 0.2210 0.080 Uiso 1 1 d R A .
C9 C 0.3314(9) 0.6598(16) 0.1012(10) 0.240(15) Uani 1 1 d . . .
C10 C 0.3557(8) 0.0973(16) 0.2802(5) 0.184(9) Uani 1 1 d . A .
H10A H 0.3870 0.1254 0.2990 0.080 Uiso 1 1 d R . .
H10B H 0.3236 0.1365 0.2882 0.080 Uiso 1 1 d R . .
H10C H 0.3504 0.0282 0.2913 0.080 Uiso 1 1 d R . .
C11 C 0.4255(8) -0.1491(12) -0.0149(9) 0.199(11) Uani 1 1 d . . .
H11A H 0.3901 -0.1389 0.0002 0.080 Uiso 1 1 d R . .
H11B H 0.4314 -0.2204 -0.0206 0.080 Uiso 1 1 d R . .
H11C H 0.4534 -0.1234 0.0093 0.080 Uiso 1 1 d R . .
C12 C 0.4839(9) -0.1090(14) -0.0909(8) 0.209(12) Uani 1 1 d . . .
H12A H 0.4883 -0.1784 -0.1018 0.080 Uiso 1 1 d R . .
H12B H 0.4853 -0.0654 -0.1216 0.080 Uiso 1 1 d R . .
H12C H 0.5128 -0.0910 -0.0659 0.080 Uiso 1 1 d R . .
C13 C 0.3526(9) 0.696(2) 0.1547(10) 0.43(3) Uani 1 1 d . . .
H13A H 0.3806 0.6506 0.1686 0.080 Uiso 1 1 d R . .
H13B H 0.3682 0.7614 0.1486 0.080 Uiso 1 1 d R . .
H13C H 0.3237 0.7011 0.1799 0.080 Uiso 1 1 d R . .
C14 C 0.2301(9) -0.1120(16) 0.2437(8) 0.224(12) Uani 1 1 d . A .
H14A H 0.2033 -0.1254 0.2703 0.080 Uiso 1 1 d R . .
H14B H 0.2385 -0.1739 0.2252 0.080 Uiso 1 1 d R . .
H14C H 0.2629 -0.0857 0.2606 0.080 Uiso 1 1 d R . .
C15 C 0.1668(8) -0.0898(19) 0.1752(8) 0.232(15) Uani 1 1 d . A .
H15A H 0.1363 -0.1027 0.1978 0.080 Uiso 1 1 d R . .
H15B H 0.1551 -0.0473 0.1458 0.080 Uiso 1 1 d R . .
H15C H 0.1804 -0.1530 0.1617 0.080 Uiso 1 1 d R . .
C16 C 0.3612(9) 0.0971(17) 0.2204(6) 0.149(8) Uani 1 1 d . . .
C17 C 0.2929(8) 0.7209(10) 0.0794(7) 0.153(7) Uani 1 1 d . . .
H17A H 0.2800 0.6904 0.0465 0.080 Uiso 1 1 d R . .
H17B H 0.2629 0.7269 0.1035 0.080 Uiso 1 1 d R . .
H17C H 0.3074 0.7872 0.0722 0.080 Uiso 1 1 d R . .
C18 C 0.4079(7) 0.1490(15) 0.2060(7) 0.164(8) Uani 1 1 d . A .
H18A H 0.4107 0.1467 0.1678 0.080 Uiso 1 1 d R . .
H18B H 0.4042 0.2183 0.2174 0.080 Uiso 1 1 d R . .
H18C H 0.4405 0.1201 0.2223 0.080 Uiso 1 1 d R . .
P4 P 0.5000 0.4919(7) 0.2500 0.169(4) Uani 1 2 d S . .
F1 F 0.5255(9) 0.5744(13) 0.2848(5) 0.271(9) Uani 1 1 d . . .
F2 F 0.5377(15) 0.4258(18) 0.2818(7) 0.408(19) Uani 1 1 d . . .
F3 F 0.5373(9) 0.484(3) 0.2070(6) 0.43(2) Uani 1 1 d . . .

loop_
_atom_site_aniso_label
_atom_site_aniso_U_11
_atom_site_aniso_U_22
_atom_site_aniso_U_33
_atom_site_aniso_U_23
_atom_site_aniso_U_13
_atom_site_aniso_U_12
Br 0.0470(6) 0.0463(6) 0.0352(5) -0.0004(4) 0.0054(4) -0.0013(5)
Se1 0.0552(5) 0.0477(4) 0.0476(4) -0.0080(4) 0.0122(4) -0.0060(4)
Se2 0.0539(5) 0.0616(5) 0.0349(4) -0.0007(4) 0.0014(3) -0.0085(4)
Se3 0.0431(4) 0.0554(5) 0.0434(4) -0.0038(4) 0.0088(3) -0.0044(4)
Se4 0.0538(5) 0.0557(5) 0.0424(4) 0.0076(4) 0.0044(3) 0.0057(4)
Se5 0.0559(5) 0.0464(4) 0.0416(4) 0.0027(3) 0.0043(3) -0.0066(4)
Se6 0.0602(5) 0.0611(5) 0.0355(4) -0.0003(4) 0.0110(3) -0.0036(4)
Cu4 0.0623(6) 0.0592(6) 0.0451(6) 0.0014(5) 0.0110(5) -0.0029(5)
Cu3 0.0554(6) 0.0670(7) 0.0462(6) 0.0013(5) 0.0061(5) -0.0036(5)
Cu2 0.0621(6) 0.0568(6) 0.0474(6) -0.0034(5) 0.0015(5) 0.0017(5)
Cu1 0.0555(6) 0.0639(7) 0.0556(6) 0.0035(5) 0.0052(5) -0.0051(5)
P1 0.0491(12) 0.0532(12) 0.0485(12) -0.0069(10) 0.0121(9) 0.0027(10)
P2 0.0599(13) 0.0448(11) 0.0456(11) -0.0099(9) -0.0006(9) -0.0055(10)
P3 0.0610(14) 0.0907(18) 0.0364(11) 0.0187(11) 0.0060(10) 0.0082(13)
O1 0.087(5) 0.084(4) 0.053(4) -0.023(3) 0.036(3) -0.029(4)
O2 0.061(4) 0.085(4) 0.057(4) 0.016(3) -0.010(3) -0.025(3)
O3 0.068(6) 0.081(10) 0.030(4) -0.005(4) -0.008(4) 0.030(5)
O3A 0.064(18) 0.05(2) 0.027(13) 0.011(11) -0.002(12) -0.004(14)
O4 0.078(5) 0.058(4) 0.108(6) -0.010(4) -0.013(4) 0.020(3)
O5 0.111(6) 0.089(5) 0.129(7) 0.069(5) 0.070(5) 0.034(5)
O6 0.252(12) 0.074(5) 0.086(6) -0.043(5) -0.065(7) 0.073(7)
C1 0.060(5) 0.072(6) 0.061(6) 0.006(5) -0.016(4) -0.022(5)
C2 0.100(9) 0.094(8) 0.076(7) -0.032(6) 0.047(6) -0.046(7)
C3 0.076(7) 0.100(8) 0.097(8) 0.005(7) -0.024(6) -0.036(6)
C4 0.085(8) 0.101(9) 0.107(9) 0.001(8) -0.025(7) 0.013(7)
C5 0.085(9) 0.088(9) 0.156(14) -0.004(9) -0.012(9) 0.028(7)
C6 0.096(10) 0.206(18) 0.122(12) 0.007(12) 0.048(9) -0.040(11)
C7 0.139(13) 0.181(16) 0.091(10) 0.015(10) 0.071(10) 0.007(11)
C8 0.147(14) 0.103(10) 0.137(14) 0.065(10) 0.072(12) 0.021(10)
C9 0.201(19) 0.199(19) 0.31(3) -0.21(2) -0.17(2) 0.141(17)
C10 0.21(2) 0.25(2) 0.089(11) 0.041(13) -0.075(12) -0.016(18)
C11 0.23(2) 0.098(12) 0.28(3) 0.033(15) 0.15(2) 0.002(13)
C12 0.29(3) 0.145(16) 0.20(2) 0.027(15) 0.08(2) 0.132(19)
C13 0.23(3) 0.59(6) 0.46(5) -0.47(5) -0.20(3) 0.22(3)
C14 0.27(3) 0.23(2) 0.18(2) 0.123(19) 0.072(19) -0.05(2)
C15 0.16(2) 0.34(4) 0.20(2) 0.17(3) 0.073(18) 0.03(2)
C16 0.161(17) 0.22(2) 0.062(8) 0.014(10) -0.026(10) -0.055(16)
C17 0.197(19) 0.068(9) 0.195(19) -0.017(10) 0.039(15) 0.022(11)
C18 0.160(17) 0.21(2) 0.120(14) -0.029(14) -0.053(13) 0.078(16)
P4 0.251(10) 0.188(8) 0.065(4) 0.000 -0.051(6) 0.000
F1 0.42(3) 0.274(18) 0.112(9) 0.005(10) -0.054(12) -0.093(18)
F2 0.79(5) 0.29(2) 0.138(12) -0.020(13) -0.13(2) 0.26(3)
F3 0.31(2) 0.89(6) 0.109(11) -0.04(2) -0.002(12) 0.33(3)

loop_
_atom_type_symbol
_atom_type_description
_atom_type_scat_dispersion_real
_atom_type_scat_dispersion_imag
_atom_type_scat_source
C C 0.0033 0.0016 'International Tables Vol C Tables 4.2.6.8 and 6.1.1.4'
H H 0.0000 0.0000 'International Tables Vol C Tables 4.2.6.8 and 6.1.1.4'
O O 0.0106 0.0060 'International Tables Vol C Tables 4.2.6.8 and 6.1.1.4'
F F 0.0171 0.0103 'International Tables Vol C Tables 4.2.6.8 and 6.1.1.4'
P P 0.1023 0.0942 'International Tables Vol C Tables 4.2.6.8 and 6.1.1.4'
Cu Cu 0.3201 1.2651 'International Tables Vol C Tables 4.2.6.8 and 6.1.1.4'
Se Se -0.0929 2.2259 'International Tables Vol C Tables 4.2.6.8 and 6.1.1.4'
Br Br -0.2901 2.4595 'International Tables Vol C Tables 4.2.6.8 and 6.1.1.4'

loop_
_geom_angle_atom_site_label_1
_geom_angle_atom_site_label_2
_geom_angle_atom_site_label_3
_geom_angle
_geom_angle_site_symmetry_1
_geom_angle_site_symmetry_3
Cu4 Br Cu4 180.00(6) . 7
Cu4 Br Cu1 110.21(4) . 7
Cu4 Br Cu1 69.79(4) 7 7
Cu4 Br Cu1 69.79(4) . .
Cu4 Br Cu1 110.21(4) 7 .
Cu1 Br Cu1 180.000(18) 7 .
Cu4 Br Cu2 108.03(3) . .
Cu4 Br Cu2 71.97(3) 7 .
Cu1 Br Cu2 109.02(4) 7 .
Cu1 Br Cu2 70.98(4) . .
Cu4 Br Cu2 71.97(3) . 7
Cu4 Br Cu2 108.03(3) 7 7
Cu1 Br Cu2 70.98(4) 7 7
Cu1 Br Cu2 109.02(4) . 7
Cu2 Br Cu2 180.00(5) . 7
Cu4 Br Cu3 109.40(3) . 7
Cu4 Br Cu3 70.60(3) 7 7
Cu1 Br Cu3 109.55(3) 7 7
Cu1 Br Cu3 70.45(3) . 7
Cu2 Br Cu3 110.60(3) . 7
Cu2 Br Cu3 69.40(3) 7 7
Cu4 Br Cu3 70.60(3) . .
Cu4 Br Cu3 109.40(3) 7 .
Cu1 Br Cu3 70.45(3) 7 .
Cu1 Br Cu3 109.55(3) . .
Cu2 Br Cu3 69.40(3) . .
Cu2 Br Cu3 110.60(3) 7 .
Cu3 Br Cu3 180.0 7 .
P1 Se1 Cu1 101.63(7) . 7
P1 Se1 Cu3 104.87(7) . .
Cu1 Se1 Cu3 83.70(5) 7 .
P2 Se2 Cu1 103.83(8) . .
P2 Se2 Cu4 104.49(7) . .
Cu1 Se2 Cu4 82.32(5) . .
P1 Se3 Cu2 102.36(8) . 7
P1 Se3 Cu4 105.03(7) . .
Cu2 Se3 Cu4 84.57(5) 7 .
P3 Se4 Cu4 101.35(8) . .
P3 Se4 Cu3 103.95(8) . .
Cu4 Se4 Cu3 83.12(4) . .
P2 Se5 Cu3 103.24(7) 7 .
P2 Se5 Cu2 103.83(7) 7 .
Cu3 Se5 Cu2 82.29(5) . .
P3 Se6 Cu1 104.13(8) . .
P3 Se6 Cu2 103.49(8) . .
Cu1 Se6 Cu2 84.20(5) . .
Se2 Cu4 Se4 120.24(5) . .
Se2 Cu4 Se3 117.18(5) . .
Se4 Cu4 Se3 118.18(5) . .
Se2 Cu4 Br 97.38(4) . .
Se4 Cu4 Br 97.91(4) . .
Se3 Cu4 Br 95.70(4) . .
Se5 Cu3 Se1 118.64(6) . .
Se5 Cu3 Se4 118.90(5) . .
Se1 Cu3 Se4 118.33(5) . .
Se5 Cu3 Br 97.47(4) . .
Se1 Cu3 Br 96.04(4) . .
Se4 Cu3 Br 96.86(4) . .
Se6 Cu2 Se5 120.15(5) . .
Se6 Cu2 Se3 118.18(5) . 7
Se5 Cu2 Se3 117.97(5) . 7
Se6 Cu2 Br 96.27(4) . .
Se5 Cu2 Br 97.79(4) . .
Se3 Cu2 Br 95.17(4) 7 .
Se2 Cu1 Se1 118.63(5) . 7
Se2 Cu1 Se6 118.36(6) . .
Se1 Cu1 Se6 118.80(5) 7 .
Se2 Cu1 Br 97.29(5) . .
Se1 Cu1 Br 96.74(5) 7 .
Se6 Cu1 Br 96.51(5) . .
O1 P1 O4 109.1(4) . .
O1 P1 Se3 110.9(3) . .
O4 P1 Se3 101.9(3) . .
O1 P1 Se1 102.3(3) . .
O4 P1 Se1 109.5(3) . .
Se3 P1 Se1 122.81(10) . .
O6 P2 O2 107.1(6) . .
O6 P2 Se2 104.1(4) . .
O2 P2 Se2 109.6(3) . .
O6 P2 Se5 109.5(3) . 7
O2 P2 Se5 102.9(2) . 7
Se2 P2 Se5 122.87(10) . 7
O3A P3 O5 77.2(13) . .
O3A P3 O3 40.7(12) . .
O5 P3 O3 114.6(6) . .
O3A P3 Se6 127.4(13) . .
O5 P3 Se6 110.3(3) . .
O3 P3 Se6 97.5(3) . .
O3A P3 Se4 104.7(11) . .
O5 P3 Se4 103.0(3) . .
O3 P3 Se4 109.6(3) . .
Se6 P3 Se4 122.44(10) . .
C2 O1 P1 128.5(6) . .
C1 O2 P2 122.3(6) . .
C16 O3 P3 123.1(11) . .
C16 O3A P3 131(2) . .
C16 O3A O5 169(3) . .
P3 O3A O5 51.9(9) . .
C5 O4 P1 124.3(8) . .
C8 O5 P3 125.2(9) . .
C8 O5 O3A 109.6(13) . .
P3 O5 O3A 50.9(9) . .
C9 O6 P2 155.7(13) . .
C4 C1 O2 107.3(8) . .
C4 C1 C3 112.1(9) . .
O2 C1 C3 107.6(8) . .
C6 C2 C7 113.0(10) . .
C6 C2 O1 110.1(11) . .
C7 C2 O1 106.8(10) . .
C11 C5 O4 107.3(13) . .
C11 C5 C12 115.8(14) . .
O4 C5 C12 109.9(13) . .
C14 C8 C15 106.5(16) . .
C14 C8 O5 109.8(14) . .
C15 C8 O5 107.3(15) . .
O6 C9 C17 137.2(16) . .
O6 C9 C13 109.0(18) . .
C17 C9 C13 113.4(15) . .
O3 C16 O3A 48.1(14) . .
O3 C16 C18 111.5(17) . .
O3A C16 C18 143.0(17) . .
O3 C16 C10 108.8(17) . .
O3A C16 C10 105.9(18) . .
C18 C16 C10 110.5(16) . .
F3 P4 F3 172(3) . 2_655
F3 P4 F2 87.2(13) . 2_655
F3 P4 F2 87.9(16) 2_655 2_655
F3 P4 F2 87.9(16) . .
F3 P4 F2 87.2(13) 2_655 .
F2 P4 F2 108(2) 2_655 .
F3 P4 F1 83.0(11) . 2_655
F3 P4 F1 103.0(17) 2_655 2_655
F2 P4 F1 82.6(11) 2_655 2_655
F2 P4 F1 166(2) . 2_655
F3 P4 F1 103.0(17) . .
F3 P4 F1 83.0(11) 2_655 .
F2 P4 F1 166(2) 2_655 .
F2 P4 F1 82.6(11) . .
F1 P4 F1 88.5(15) 2_655 .

loop_
_geom_bond_atom_site_label_1
_geom_bond_atom_site_label_2
_geom_bond_distance
_geom_bond_site_symmetry_2
Br Cu4 2.7325(13) .
Br Cu4 2.7325(13) 7
Br Cu1 2.7555(12) 7
Br Cu1 2.7555(12) .
Br Cu2 2.7570(12) .
Br Cu2 2.7570(12) 7
Br Cu3 2.7706(13) 7
Br Cu3 2.7706(13) .
Se1 P1 2.178(2) .
Se1 Cu1 2.3824(15) 7
Se1 Cu3 2.3951(14) .
Se2 P2 2.182(2) .
Se2 Cu1 2.3743(14) .
Se2 Cu4 2.3958(14) .
Se3 P1 2.173(2) .
Se3 Cu2 2.3946(14) 7
Se3 Cu4 2.3992(14) .
Se4 P3 2.185(2) .
Se4 Cu4 2.3963(14) .
Se4 Cu3 2.3973(15) .
Se5 P2 2.182(2) 7
Se5 Cu3 2.3900(14) .
Se5 Cu2 2.3921(14) .
Se6 P3 2.169(3) .
Se6 Cu1 2.3824(14) .
Se6 Cu2 2.3909(14) .
Cu2 Se3 2.3946(14) 7
Cu1 Se1 2.3824(15) 7
P1 O1 1.574(6) .
P1 O4 1.577(7) .
P2 O6 1.549(7) .
P2 O2 1.559(6) .
P2 Se5 2.182(2) 7
P3 O3A 1.54(3) .
P3 O5 1.556(8) .
P3 O3 1.634(9) .
O1 C2 1.495(11) .
O2 C1 1.485(10) .
O3 C16 1.35(2) .
O3A C16 1.36(3) .
O3A O5 1.93(3) .
O4 C5 1.457(14) .
O5 C8 1.476(14) .
O6 C9 1.133(15) .
C1 C4 1.483(14) .
C1 C3 1.487(13) .
C2 C6 1.439(18) .
C2 C7 1.489(18) .
C5 C11 1.42(2) .
C5 C12 1.47(2) .
C8 C14 1.41(2) .
C8 C15 1.45(3) .
C9 C17 1.34(2) .
C9 C13 1.50(2) .
C10 C16 1.505(19) .
C16 C18 1.38(2) .
P4 F3 1.427(16) .
P4 F3 1.427(16) 2_655
P4 F2 1.481(17) 2_655
P4 F2 1.481(17) .
P4 F1 1.515(15) 2_655
P4 F1 1.515(15) .
